data_1540088
loop_
_publ_author_name
'Hidaka, M.'
'Zhou, Z.-Y.'
'Wanklyn, B.M.'

_publ_section_title
;
 Structural phase transitions of layer compounds K Fe F4, K TI F4, and K V
 F4
;
_journal_name_full 'Physica Status Solidi, Sectio A: Applied Research'
_journal_page_first 149
_journal_page_last 156
_journal_volume 115
_journal_year 1989
_chemical_formula_sum 'F4 Fe K'
_chemical_name_systematic 'K (Fe F4)'
_space_group_IT_number 31
_symmetry_space_group_name_Hall 'P -2ab -2'
_symmetry_space_group_name_H-M 'P m 21 n'
_cell_angle_alpha 90
_cell_angle_beta 90
_cell_angle_gamma 90
_cell_formula_units_Z 8
_cell_length_a 7.608
_cell_length_b 7.767
_cell_length_c 12.272
_cell_volume 725.169
_citation_journal_id_ASTM PSSABA
_cod_data_source_file Hidaka_PSSABA_1989_1097.cif
_cod_data_source_block F4Fe1K1
_cod_original_cell_volume 725.1689
_cod_original_sg_symbol_Hall 'P 2ac -2 (-x,z,y)'
_cod_original_formula_sum 'F4 Fe1 K1'
_cod_database_code 1540088

loop_
_symmetry_equiv_pos_as_xyz
x,y,z
-x+1/2,y+1/2,-z
-x,y,z
x+1/2,y+1/2,-z

loop_
_atom_site_label
_atom_site_type_symbol
_atom_site_fract_x
_atom_site_fract_y
_atom_site_fract_z
_atom_site_occupancy
_atom_site_U_iso_or_equiv
F6 F-1 0 0.2201 0.4679 1 0.0
F3 F-1 0.2795 0.2484 -0.0013 1 0.0
F9 F-1 0.2025 0.2398 0.6502 1 0.0
Fe1 Fe+3 0.2504 -0.0008 0.0009 1 0.0
K2 K+1 0 0.7524 0.2279 1 0.0
F5 F-1 0.2992 -0.0059 -0.1501 1 0.0
K3 K+1 0 0.0011 0.7304 1 0.0
K4 K+1 0 0.5025 0.7231 1 0.0
Fe2 Fe+3 0.2503 0.2474 0.5009 1 0.0
F7 F-1 0 0.7862 0.4647 1 0.0
F4 F-1 0.2053 0.0045 0.151 1 0.0
F2 F-1 0 0.4794 -0.0364 1 0.0
F8 F-1 0.2825 -0.0004 0.4976 1 0.0
F1 F-1 0 0.0323 -0.0347 1 0.0
F10 F-1 0.2959 0.2513 0.3523 1 0.0
K1 K+1 0 0.2516 0.2344 1 0.0
